data_1563783
loop_
_publ_author_name
'Zhong, Xia'
'Tan, Jiuqi'
'Qiao, Jianglin'
'Zhou, Yuqiao'
'Lv, Cidan'
'Su, Zhishan'
'Dong, Shunxi'
'Feng, Xiaoming'

_publ_section_title
;
 Asymmetric catalytic synthesis of spirocyclobutyl oxindoles and beyond
 via [2+2] cycloaddition and sequential transformations
;
_journal_name_full 'Chemical Science'
_journal_paper_doi 10.1039/D1SC02681J
_journal_year 2021
_chemical_formula_moiety 'C26 H22 N2 O5 S'
_chemical_formula_sum 'C26 H22 N2 O5 S'
_chemical_formula_weight 474.51
_space_group_crystal_system triclinic
_space_group_IT_number 2
_space_group_name_Hall '-P 1'
_space_group_name_H-M_alt 'P -1'
_atom_sites_solution_hydrogens mixed
_atom_sites_solution_primary dual
_audit_creation_method SHELXL-2018/3
_audit_update_record
;
2021-04-22 deposited with the CCDC.	2021-06-22 downloaded from the CCDC.
;
_cell_angle_alpha 96.2200(10)
_cell_angle_beta 95.7380(10)
_cell_angle_gamma 105.7620(10)
_cell_formula_units_Z 2
_cell_length_a 8.3490(2)
_cell_length_b 11.8120(3)
_cell_length_c 14.8662(4)
_cell_measurement_reflns_used 9782
_cell_measurement_temperature 172(2)
_cell_measurement_theta_max 68.33
_cell_measurement_theta_min 3.02
_cell_volume 1389.76(6)
_computing_cell_refinement 'Bruker SAINT'
_computing_data_collection 'Bruker APEX3'
_computing_data_reduction 'Bruker SAINT'
_computing_molecular_graphics 'Bruker SHELXTL'
_computing_publication_material 'Bruker SHELXTL'
_computing_structure_refinement 'SHELXL-2018/3 (Sheldrick, 2018)'
_computing_structure_solution 'SHELXT (Sheldrick 2008)'
_diffrn_ambient_temperature 172(2)
_diffrn_measured_fraction_theta_full 0.982
_diffrn_measured_fraction_theta_max 0.981
_diffrn_measurement_device_type 'Bruker D8 Venture Photon II'
_diffrn_measurement_method '\f and \w scans'
_diffrn_radiation_type CuK\a
_diffrn_radiation_wavelength 1.54178
_diffrn_reflns_av_R_equivalents 0.0563
_diffrn_reflns_av_unetI/netI 0.0282
_diffrn_reflns_Laue_measured_fraction_full 0.982
_diffrn_reflns_Laue_measured_fraction_max 0.981
_diffrn_reflns_limit_h_max 10
_diffrn_reflns_limit_h_min -10
_diffrn_reflns_limit_k_max 12
_diffrn_reflns_limit_k_min -14
_diffrn_reflns_limit_l_max 17
_diffrn_reflns_limit_l_min -17
_diffrn_reflns_number 36253
_diffrn_reflns_point_group_measured_fraction_full 0.982
_diffrn_reflns_point_group_measured_fraction_max 0.981
_diffrn_reflns_theta_full 67.679
_diffrn_reflns_theta_max 68.323
_diffrn_reflns_theta_min 3.018
_exptl_absorpt_coefficient_mu 1.322
_exptl_absorpt_correction_T_max 0.9509
_exptl_absorpt_correction_T_min 0.7174
_exptl_absorpt_correction_type numerical
_exptl_absorpt_process_details 'SADABS (Krause et al., 2015)'
_exptl_crystal_colour colourless
_exptl_crystal_density_diffrn 1.134
_exptl_crystal_description flake
_exptl_crystal_F_000 496
_exptl_crystal_recrystallization_method 'Re-crystallisation from solvent: THF, hexane'
_exptl_crystal_size_max 0.347
_exptl_crystal_size_mid 0.197
_exptl_crystal_size_min 0.082
_refine_diff_density_max 0.249
_refine_diff_density_min -0.385
_refine_diff_density_rms 0.045
_refine_ls_extinction_method none
_refine_ls_goodness_of_fit_ref 1.037
_refine_ls_hydrogen_treatment mixed
_refine_ls_matrix_type full
_refine_ls_number_parameters 318
_refine_ls_number_reflns 4998
_refine_ls_number_restraints 1
_refine_ls_restrained_S_all 1.037
_refine_ls_R_factor_all 0.0526
_refine_ls_R_factor_gt 0.0429
_refine_ls_shift/su_max 0.000
_refine_ls_shift/su_mean 0.000
_refine_ls_structure_factor_coef Fsqd
_refine_ls_weighting_details 'w=1/[\s^2^(Fo^2^)+(0.0485P)^2^+0.8579P] where P=(Fo^2^+2Fc^2^)/3'
_refine_ls_weighting_scheme calc
_refine_ls_wR_factor_gt 0.1034
_refine_ls_wR_factor_ref 0.1110
_reflns_Friedel_coverage 0.000
_reflns_number_gt 4334
_reflns_number_total 4998
_reflns_threshold_expression 'I > 2\s(I)'
_cod_data_source_file d1sc02681j2.cif
_cod_data_source_block zhx029
_cod_database_code 1563783
_shelx_shelxl_version_number 2018/3
_shelx_space_group_comment
; 
The symmetry employed for this shelxl refinement is uniquely defined 
by the following loop, which should always be used as a source of 
symmetry information in preference to the above space-group names. 
They are only intended as comments. 
;
_shelx_estimated_absorpt_t_min 0.657
_shelx_estimated_absorpt_t_max 0.899

loop_
_space_group_symop_operation_xyz
'x, y, z'
'-x, -y, -z'

loop_
_atom_site_label
_atom_site_type_symbol
_atom_site_fract_x
_atom_site_fract_y
_atom_site_fract_z
_atom_site_U_iso_or_equiv
_atom_site_adp_type
_atom_site_occupancy
_atom_site_site_symmetry_order
_atom_site_calc_flag
_atom_site_refinement_flags_posn
_atom_site_refinement_flags_adp
_atom_site_refinement_flags_occupancy
_atom_site_disorder_assembly
_atom_site_disorder_group
S S 0.25472(5) 0.11315(4) 0.39850(3) 0.02786(12) Uani 1 1 d . . . . .
O1 O 0.10326(17) 0.02637(11) 0.40924(9) 0.0375(3) Uani 1 1 d . . . . .
O2 O 0.37829(18) 0.07946(12) 0.35057(9) 0.0373(3) Uani 1 1 d . . . . .
O3 O 0.23525(15) 0.29814(11) 0.59518(8) 0.0283(3) Uani 1 1 d . . . . .
O4 O 0.3091(2) 0.45052(12) 0.70847(11) 0.0466(4) Uani 1 1 d . . . . .
O5 O 0.57599(17) 0.41987(15) 0.90723(10) 0.0459(4) Uani 1 1 d . . . . .
N1 N 0.34938(17) 0.16913(12) 0.50325(10) 0.0251(3) Uani 1 1 d . . . . .
N2 N 0.3076(2) 0.39461(16) 0.94439(11) 0.0382(4) Uani 1 1 d D . . . .
H2N H 0.336(3) 0.455(2) 0.9914(16) 0.067(8) Uiso 1 1 d D . . . .
C1 C 0.1976(2) 0.22584(16) 0.34633(12) 0.0301(4) Uani 1 1 d . . . . .
C2 C 0.0459(3) 0.24722(19) 0.35813(14) 0.0409(5) Uani 1 1 d . . . . .
H2 H -0.026701 0.202529 0.395022 0.049 Uiso 1 1 calc R U . . .
C3 C 0.0012(3) 0.3350(2) 0.31526(16) 0.0524(6) Uani 1 1 d . . . . .
H3 H -0.103097 0.350041 0.322840 0.063 Uiso 1 1 calc R U . . .
C4 C 0.1068(3) 0.4012(2) 0.26141(16) 0.0493(6) Uani 1 1 d . . . . .
C5 C 0.2584(3) 0.3792(2) 0.25161(15) 0.0463(5) Uani 1 1 d . . . . .
H5 H 0.331737 0.424473 0.215318 0.056 Uiso 1 1 calc R U . . .
C6 C 0.3057(3) 0.29187(19) 0.29394(14) 0.0407(5) Uani 1 1 d . . . . .
H6 H 0.410755 0.277598 0.287062 0.049 Uiso 1 1 calc R U . . .
C7 C 0.0572(4) 0.4955(3) 0.2137(2) 0.0721(8) Uani 1 1 d . . . . .
H7A H 0.124921 0.513454 0.164112 0.108 Uiso 1 1 calc R U . . .
H7B H 0.076647 0.567690 0.257533 0.108 Uiso 1 1 calc R U . . .
H7C H -0.061973 0.466689 0.188584 0.108 Uiso 1 1 calc R U . . .
C11 C 0.5236(2) 0.23858(15) 0.51621(12) 0.0247(3) Uani 1 1 d . . . . .
C12 C 0.5681(2) 0.35709(16) 0.50368(14) 0.0326(4) Uani 1 1 d . . . . .
H12 H 0.484313 0.393024 0.484073 0.039 Uiso 1 1 calc R U . . .
C13 C 0.7351(2) 0.42267(17) 0.51985(16) 0.0399(5) Uani 1 1 d . . . . .
H13 H 0.766459 0.503763 0.510842 0.048 Uiso 1 1 calc R U . . .
C14 C 0.8570(2) 0.37030(19) 0.54921(15) 0.0406(5) Uani 1 1 d . . . . .
H14 H 0.971668 0.415696 0.560893 0.049 Uiso 1 1 calc R U . . .
C15 C 0.8117(2) 0.25207(18) 0.56150(15) 0.0373(4) Uani 1 1 d . . . . .
H15 H 0.895527 0.216402 0.581629 0.045 Uiso 1 1 calc R U . . .
C16 C 0.6444(2) 0.18516(16) 0.54458(13) 0.0308(4) Uani 1 1 d . . . . .
H16 H 0.613293 0.103645 0.552402 0.037 Uiso 1 1 calc R U . . .
C21 C 0.2506(2) 0.17821(14) 0.57658(11) 0.0248(3) Uani 1 1 d . . . . .
H21 H 0.136314 0.120559 0.559653 0.030 Uiso 1 1 calc R U . . .
C22 C 0.3316(2) 0.15496(16) 0.66550(12) 0.0285(4) Uani 1 1 d . . . . .
C23 C 0.3879(2) 0.26976(17) 0.72994(12) 0.0310(4) Uani 1 1 d . . . . .
H23 H 0.512977 0.300993 0.735464 0.037 Uiso 1 1 calc R U . . .
C24 C 0.3099(2) 0.35189(16) 0.68041(13) 0.0312(4) Uani 1 1 d . . . . .
C25 C 0.3442(3) 0.04969(19) 0.68028(15) 0.0390(4) Uani 1 1 d . . . . .
H25A H 0.391(3) 0.035(2) 0.7422(17) 0.047 Uiso 1 1 d . U . . .
H25B H 0.302(3) -0.019(2) 0.6301(17) 0.047 Uiso 1 1 d . U . . .
C31 C 0.4248(2) 0.36774(18) 0.89550(12) 0.0359(4) Uani 1 1 d . . . . .
C32 C 0.3374(2) 0.25934(18) 0.82540(12) 0.0338(4) Uani 1 1 d . . . . .
H32 H 0.370754 0.190477 0.846676 0.041 Uiso 1 1 calc R U . . .
C33 C 0.1545(2) 0.24028(17) 0.83618(12) 0.0328(4) Uani 1 1 d . . . . .
C34 C 0.1447(2) 0.32140(17) 0.90982(12) 0.0333(4) Uani 1 1 d . . . . .
C35 C -0.0057(3) 0.32359(18) 0.93941(14) 0.0394(4) Uani 1 1 d . . . . .
H35 H -0.009718 0.377227 0.991017 0.047 Uiso 1 1 calc R U . . .
C36 C -0.1514(3) 0.24453(19) 0.89106(16) 0.0433(5) Uani 1 1 d . . . . .
H36 H -0.257088 0.244434 0.909651 0.052 Uiso 1 1 calc R U . . .
C37 C -0.1451(3) 0.1657(2) 0.81606(15) 0.0449(5) Uani 1 1 d . . . . .
H37 H -0.246316 0.113599 0.783090 0.054 Uiso 1 1 calc R U . . .
C38 C 0.0087(3) 0.16254(19) 0.78878(14) 0.0392(4) Uani 1 1 d . . . . .
H38 H 0.013105 0.107503 0.738170 0.047 Uiso 1 1 calc R U . . .

loop_
_atom_site_aniso_label
_atom_site_aniso_U_11
_atom_site_aniso_U_22
_atom_site_aniso_U_33
_atom_site_aniso_U_23
_atom_site_aniso_U_13
_atom_site_aniso_U_12
S 0.0338(2) 0.0234(2) 0.0254(2) 0.00214(15) 0.00341(16) 0.00736(17)
O1 0.0406(8) 0.0285(7) 0.0337(7) 0.0026(5) -0.0009(6) -0.0037(5)
O2 0.0490(8) 0.0373(7) 0.0317(7) 0.0011(5) 0.0108(6) 0.0221(6)
O3 0.0274(6) 0.0290(6) 0.0307(6) 0.0035(5) 0.0034(5) 0.0121(5)
O4 0.0594(10) 0.0325(7) 0.0474(9) -0.0026(6) 0.0113(7) 0.0141(7)
O5 0.0313(8) 0.0641(10) 0.0357(8) -0.0096(7) 0.0007(6) 0.0105(7)
N1 0.0234(7) 0.0258(7) 0.0249(7) 0.0025(5) 0.0049(6) 0.0048(6)
N2 0.0382(9) 0.0443(10) 0.0307(9) -0.0028(7) 0.0044(7) 0.0126(7)
C1 0.0352(10) 0.0288(9) 0.0272(9) 0.0047(7) 0.0039(7) 0.0103(7)
C2 0.0414(11) 0.0496(12) 0.0383(11) 0.0130(9) 0.0123(9) 0.0191(9)
C3 0.0563(14) 0.0677(15) 0.0489(13) 0.0160(11) 0.0140(11) 0.0388(12)
C4 0.0704(16) 0.0496(13) 0.0406(12) 0.0157(10) 0.0107(11) 0.0338(12)
C5 0.0613(14) 0.0435(12) 0.0411(12) 0.0197(9) 0.0154(10) 0.0184(10)
C6 0.0425(11) 0.0429(11) 0.0422(11) 0.0164(9) 0.0123(9) 0.0152(9)
C7 0.108(2) 0.0754(19) 0.0606(17) 0.0321(14) 0.0228(16) 0.0598(18)
C11 0.0223(8) 0.0242(8) 0.0284(9) 0.0043(6) 0.0068(6) 0.0065(6)
C12 0.0296(9) 0.0275(9) 0.0447(11) 0.0110(8) 0.0088(8) 0.0113(7)
C13 0.0317(10) 0.0293(9) 0.0598(13) 0.0157(9) 0.0121(9) 0.0049(8)
C14 0.0237(9) 0.0427(11) 0.0556(13) 0.0142(9) 0.0117(8) 0.0047(8)
C15 0.0249(9) 0.0427(11) 0.0494(12) 0.0137(9) 0.0094(8) 0.0138(8)
C16 0.0311(9) 0.0288(9) 0.0372(10) 0.0100(7) 0.0105(7) 0.0121(7)
C21 0.0227(8) 0.0244(8) 0.0275(9) 0.0038(6) 0.0054(6) 0.0064(6)
C22 0.0262(9) 0.0346(9) 0.0273(9) 0.0072(7) 0.0074(7) 0.0104(7)
C23 0.0263(9) 0.0403(10) 0.0254(9) 0.0022(7) 0.0022(7) 0.0091(7)
C24 0.0295(9) 0.0303(9) 0.0320(9) 0.0021(7) 0.0093(7) 0.0046(7)
C25 0.0475(12) 0.0412(11) 0.0364(11) 0.0127(9) 0.0130(9) 0.0206(9)
C31 0.0344(10) 0.0481(11) 0.0244(9) -0.0004(8) 0.0021(7) 0.0133(8)
C32 0.0309(10) 0.0434(11) 0.0270(9) 0.0027(8) 0.0025(7) 0.0117(8)
C33 0.0344(10) 0.0404(10) 0.0249(9) 0.0061(7) 0.0066(7) 0.0116(8)
C34 0.0365(10) 0.0381(10) 0.0270(9) 0.0069(7) 0.0042(7) 0.0124(8)
C35 0.0457(12) 0.0414(11) 0.0369(11) 0.0068(8) 0.0126(9) 0.0188(9)
C36 0.0376(11) 0.0475(12) 0.0495(12) 0.0125(10) 0.0123(9) 0.0155(9)
C37 0.0363(11) 0.0504(12) 0.0451(12) 0.0068(10) 0.0065(9) 0.0070(9)
C38 0.0390(11) 0.0441(11) 0.0314(10) 0.0012(8) 0.0059(8) 0.0080(9)

loop_
_atom_type_symbol
_atom_type_description
_atom_type_scat_dispersion_real
_atom_type_scat_dispersion_imag
_atom_type_scat_source
C C 0.0181 0.0091 'International Tables Vol C Tables 4.2.6.8 and 6.1.1.4'
H H 0.0000 0.0000 'International Tables Vol C Tables 4.2.6.8 and 6.1.1.4'
N N 0.0311 0.0180 'International Tables Vol C Tables 4.2.6.8 and 6.1.1.4'
O O 0.0492 0.0322 'International Tables Vol C Tables 4.2.6.8 and 6.1.1.4'
S S 0.3331 0.5567 'International Tables Vol C Tables 4.2.6.8 and 6.1.1.4'

loop_
_geom_angle_atom_site_label_1
_geom_angle_atom_site_label_2
_geom_angle_atom_site_label_3
_geom_angle
_geom_angle_site_symmetry_1
_geom_angle_site_symmetry_3
_geom_angle_publ_flag
O2 S O1 120.56(8) . . ?
O2 S N1 105.82(8) . . ?
O1 S N1 105.59(7) . . ?
O2 S C1 108.04(8) . . ?
O1 S C1 107.59(9) . . ?
N1 S C1 108.81(8) . . ?
C24 O3 C21 111.85(13) . . ?
C21 N1 C11 118.71(13) . . ?
C21 N1 S 119.87(11) . . ?
C11 N1 S 119.08(11) . . ?
C31 N2 C34 111.57(16) . . ?
C2 C1 C6 120.95(18) . . ?
C2 C1 S 119.61(15) . . ?
C6 C1 S 119.44(15) . . ?
C1 C2 C3 119.0(2) . . ?
C2 C3 C4 121.0(2) . . ?
C5 C4 C3 118.89(19) . . ?
C5 C4 C7 120.0(2) . . ?
C3 C4 C7 121.1(2) . . ?
C4 C5 C6 121.0(2) . . ?
C1 C6 C5 119.1(2) . . ?
C16 C11 C12 120.74(16) . . ?
C16 C11 N1 118.40(15) . . ?
C12 C11 N1 120.82(15) . . ?
C13 C12 C11 119.64(17) . . ?
C12 C13 C14 120.05(18) . . ?
C15 C14 C13 120.03(18) . . ?
C14 C15 C16 120.33(18) . . ?
C11 C16 C15 119.20(17) . . ?
N1 C21 O3 110.81(13) . . ?
N1 C21 C22 112.26(14) . . ?
O3 C21 C22 105.20(13) . . ?
C25 C22 C23 128.45(18) . . ?
C25 C22 C21 123.45(18) . . ?
C23 C22 C21 108.10(14) . . ?
C22 C23 C24 103.27(14) . . ?
C22 C23 C32 114.24(16) . . ?
C24 C23 C32 112.76(15) . . ?
O4 C24 O3 121.67(18) . . ?
O4 C24 C23 127.67(18) . . ?
O3 C24 C23 110.66(15) . . ?
O5 C31 N2 126.19(18) . . ?
O5 C31 C32 125.75(17) . . ?
N2 C31 C32 108.04(16) . . ?
C33 C32 C31 102.82(15) . . ?
C33 C32 C23 117.97(15) . . ?
C31 C32 C23 113.94(16) . . ?
C38 C33 C34 119.35(18) . . ?
C38 C33 C32 132.56(18) . . ?
C34 C33 C32 108.09(16) . . ?
C35 C34 C33 122.27(19) . . ?
C35 C34 N2 128.63(18) . . ?
C33 C34 N2 109.10(17) . . ?
C34 C35 C36 117.63(19) . . ?
C37 C36 C35 121.0(2) . . ?
C36 C37 C38 120.5(2) . . ?
C33 C38 C37 119.18(19) . . ?

loop_
_geom_bond_atom_site_label_1
_geom_bond_atom_site_label_2
_geom_bond_distance
_geom_bond_site_symmetry_2
_geom_bond_publ_flag
S O2 1.4280(13) . ?
S O1 1.4307(13) . ?
S N1 1.6534(14) . ?
S C1 1.7592(18) . ?
O3 C24 1.360(2) . ?
O3 C21 1.456(2) . ?
O4 C24 1.196(2) . ?
O5 C31 1.230(2) . ?
N1 C21 1.443(2) . ?
N1 C11 1.444(2) . ?
N2 C31 1.359(3) . ?
N2 C34 1.409(3) . ?
C1 C2 1.381(3) . ?
C1 C6 1.385(3) . ?
C2 C3 1.388(3) . ?
C3 C4 1.390(3) . ?
C4 C5 1.378(3) . ?
C4 C7 1.509(3) . ?
C5 C6 1.389(3) . ?
C11 C16 1.383(2) . ?
C11 C12 1.386(2) . ?
C12 C13 1.381(3) . ?
C13 C14 1.386(3) . ?
C14 C15 1.382(3) . ?
C15 C16 1.388(3) . ?
C21 C22 1.510(2) . ?
C22 C25 1.316(3) . ?
C22 C23 1.503(3) . ?
C23 C24 1.520(3) . ?
C23 C32 1.528(3) . ?
C31 C32 1.520(3) . ?
C32 C33 1.509(3) . ?
C33 C38 1.379(3) . ?
C33 C34 1.399(3) . ?
C34 C35 1.378(3) . ?
C35 C36 1.390(3) . ?
C36 C37 1.388(3) . ?
C37 C38 1.394(3) . ?

loop_
_geom_torsion_atom_site_label_1
_geom_torsion_atom_site_label_2
_geom_torsion_atom_site_label_3
_geom_torsion_atom_site_label_4
_geom_torsion
_geom_torsion_site_symmetry_1
_geom_torsion_site_symmetry_2
_geom_torsion_site_symmetry_3
_geom_torsion_site_symmetry_4
_geom_torsion_publ_flag
O2 S N1 C21 -161.00(12) . . . . ?
O1 S N1 C21 -32.13(14) . . . . ?
C1 S N1 C21 83.12(14) . . . . ?
O2 S N1 C11 36.61(14) . . . . ?
O1 S N1 C11 165.48(12) . . . . ?
C1 S N1 C11 -79.27(14) . . . . ?
O2 S C1 C2 158.74(16) . . . . ?
O1 S C1 C2 27.12(18) . . . . ?
N1 S C1 C2 -86.82(17) . . . . ?
O2 S C1 C6 -21.24(19) . . . . ?
O1 S C1 C6 -152.86(16) . . . . ?
N1 S C1 C6 93.20(17) . . . . ?
C6 C1 C2 C3 1.1(3) . . . . ?
S C1 C2 C3 -178.88(18) . . . . ?
C1 C2 C3 C4 -0.2(4) . . . . ?
C2 C3 C4 C5 -0.5(4) . . . . ?
C2 C3 C4 C7 179.2(3) . . . . ?
C3 C4 C5 C6 0.5(4) . . . . ?
C7 C4 C5 C6 -179.2(2) . . . . ?
C2 C1 C6 C5 -1.2(3) . . . . ?
S C1 C6 C5 178.83(17) . . . . ?
C4 C5 C6 C1 0.3(4) . . . . ?
C21 N1 C11 C16 95.97(19) . . . . ?
S N1 C11 C16 -101.44(17) . . . . ?
C21 N1 C11 C12 -81.8(2) . . . . ?
S N1 C11 C12 80.83(19) . . . . ?
C16 C11 C12 C13 -0.1(3) . . . . ?
N1 C11 C12 C13 177.57(17) . . . . ?
C11 C12 C13 C14 -0.6(3) . . . . ?
C12 C13 C14 C15 0.6(3) . . . . ?
C13 C14 C15 C16 0.0(3) . . . . ?
C12 C11 C16 C15 0.7(3) . . . . ?
N1 C11 C16 C15 -177.01(16) . . . . ?
C14 C15 C16 C11 -0.7(3) . . . . ?
C11 N1 C21 O3 63.68(18) . . . . ?
S N1 C21 O3 -98.78(14) . . . . ?
C11 N1 C21 C22 -53.63(19) . . . . ?
S N1 C21 C22 143.92(13) . . . . ?
C24 O3 C21 N1 -116.01(15) . . . . ?
C24 O3 C21 C22 5.55(17) . . . . ?
N1 C21 C22 C25 -69.7(2) . . . . ?
O3 C21 C22 C25 169.66(17) . . . . ?
N1 C21 C22 C23 111.31(15) . . . . ?
O3 C21 C22 C23 -9.29(17) . . . . ?
C25 C22 C23 C24 -169.60(19) . . . . ?
C21 C22 C23 C24 9.29(18) . . . . ?
C25 C22 C23 C32 -46.8(3) . . . . ?
C21 C22 C23 C32 132.11(16) . . . . ?
C21 O3 C24 O4 -179.34(16) . . . . ?
C21 O3 C24 C23 0.38(19) . . . . ?
C22 C23 C24 O4 173.59(19) . . . . ?
C32 C23 C24 O4 49.8(3) . . . . ?
C22 C23 C24 O3 -6.12(19) . . . . ?
C32 C23 C24 O3 -129.93(16) . . . . ?
C34 N2 C31 O5 176.7(2) . . . . ?
C34 N2 C31 C32 -5.0(2) . . . . ?
O5 C31 C32 C33 -175.5(2) . . . . ?
N2 C31 C32 C33 6.2(2) . . . . ?
O5 C31 C32 C23 -46.7(3) . . . . ?
N2 C31 C32 C23 135.04(17) . . . . ?
C22 C23 C32 C33 -71.6(2) . . . . ?
C24 C23 C32 C33 45.9(2) . . . . ?
C22 C23 C32 C31 167.70(15) . . . . ?
C24 C23 C32 C31 -74.8(2) . . . . ?
C31 C32 C33 C38 174.5(2) . . . . ?
C23 C32 C33 C38 48.2(3) . . . . ?
C31 C32 C33 C34 -5.3(2) . . . . ?
C23 C32 C33 C34 -131.56(18) . . . . ?
C38 C33 C34 C35 2.6(3) . . . . ?
C32 C33 C34 C35 -177.53(18) . . . . ?
C38 C33 C34 N2 -177.20(18) . . . . ?
C32 C33 C34 N2 2.6(2) . . . . ?
C31 N2 C34 C35 -178.3(2) . . . . ?
C31 N2 C34 C33 1.6(2) . . . . ?
C33 C34 C35 C36 -2.5(3) . . . . ?
N2 C34 C35 C36 177.34(19) . . . . ?
C34 C35 C36 C37 0.4(3) . . . . ?
C35 C36 C37 C38 1.4(3) . . . . ?
C34 C33 C38 C37 -0.7(3) . . . . ?
C32 C33 C38 C37 179.5(2) . . . . ?
C36 C37 C38 C33 -1.2(3) . . . . ?
